data_7223177
loop_
_publ_author_name
'Yang, Li-Bo'
'Wang, Hong-Can'
'Fang, Xiao-Dan'
'Chen, Si-Jin'
'Xu, Quan-Qing'
'Zhu, Ai-Xin'
'Yang, Zhi'

_publ_section_title
;
 A series of Zn(ii) and Cd(ii) coordination compounds based on
 4-(4H-1,2,4-triazol-4-yl)benzoic acid: synthesis, structure and
 photoluminescence properties
;
_journal_issue 1
_journal_name_full CrystEngComm
_journal_page_first 130
_journal_paper_doi 10.1039/C5CE01815C
_journal_volume 18
_journal_year 2016
_chemical_formula_sum 'C18 H16 N6 O6 Zn'
_chemical_formula_weight 477.74
_chemical_name_systematic
; 
 ? 
;
_space_group_IT_number 15
_symmetry_cell_setting monoclinic
_symmetry_space_group_name_Hall '-C 2yc'
_symmetry_space_group_name_H-M 'C 1 2/c 1'
_atom_sites_solution_hydrogens geom
_atom_sites_solution_primary direct
_atom_sites_solution_secondary difmap
_audit_creation_method SHELXL-97
_audit_update_record
;
2015-07-17 deposited with the CCDC.
2015-11-10 downloaded from the CCDC.
;
_cell_angle_alpha 90.00
_cell_angle_beta 112.259(3)
_cell_angle_gamma 90.00
_cell_formula_units_Z 4
_cell_length_a 13.519(2)
_cell_length_b 9.8960(17)
_cell_length_c 14.609(2)
_cell_measurement_temperature 293(2)
_cell_volume 1808.8(5)
_computing_cell_refinement 'SAINT-PLUS, Ver. 6.0, 1997'
_computing_data_collection 'SMART, 1998.'
_computing_data_reduction 'SAINT-PLUS, Ver. 6.0, 1997'
_computing_molecular_graphics 'XP, Ver. 6.10, Bruker AXS Inc., 2000.'
_computing_publication_material 'SHELXTL-Bruker AXS Inc., 1998.'
_computing_structure_refinement 'SHELXL-97 (Sheldrick, 2008)'
_computing_structure_solution 'SHELXS-97 (Sheldrick, 2008)'
_diffrn_ambient_temperature 293(2)
_diffrn_measured_fraction_theta_full 0.983
_diffrn_measured_fraction_theta_max 0.983
_diffrn_measurement_device_type 'Bruker Apex CCD'
_diffrn_measurement_method '\w scan'
_diffrn_radiation_monochromator graphite
_diffrn_radiation_source 'fine-focus sealed tube'
_diffrn_radiation_type MoK\a
_diffrn_radiation_wavelength 0.71073
_diffrn_reflns_av_R_equivalents 0.0201
_diffrn_reflns_av_sigmaI/netI 0.0300
_diffrn_reflns_limit_h_max 16
_diffrn_reflns_limit_h_min -12
_diffrn_reflns_limit_k_max 12
_diffrn_reflns_limit_k_min -6
_diffrn_reflns_limit_l_max 18
_diffrn_reflns_limit_l_min -17
_diffrn_reflns_number 3830
_diffrn_reflns_theta_full 26.00
_diffrn_reflns_theta_max 26.00
_diffrn_reflns_theta_min 2.62
_exptl_absorpt_coefficient_mu 1.413
_exptl_absorpt_correction_T_max 0.8954
_exptl_absorpt_correction_T_min 0.6847
_exptl_absorpt_correction_type multi-scan
_exptl_absorpt_process_details 'SADABS (Bruker, 2002)'
_exptl_crystal_colour Colorless
_exptl_crystal_density_diffrn 1.754
_exptl_crystal_density_method 'not measured'
_exptl_crystal_description needle-like
_exptl_crystal_F_000 976
_exptl_crystal_size_max 0.29
_exptl_crystal_size_mid 0.09
_exptl_crystal_size_min 0.08
_refine_diff_density_max 0.601
_refine_diff_density_min -0.364
_refine_diff_density_rms 0.097
_refine_ls_extinction_method none
_refine_ls_goodness_of_fit_ref 1.123
_refine_ls_hydrogen_treatment constr
_refine_ls_matrix_type full
_refine_ls_number_parameters 150
_refine_ls_number_reflns 1754
_refine_ls_number_restraints 6
_refine_ls_restrained_S_all 1.121
_refine_ls_R_factor_all 0.0514
_refine_ls_R_factor_gt 0.0432
_refine_ls_shift/su_max 0.000
_refine_ls_shift/su_mean 0.000
_refine_ls_structure_factor_coef Fsqd
_refine_ls_weighting_details 'calc w=1/[\s^2^(Fo^2^)+(0.0602P)^2^+2.4780P] where P=(Fo^2^+2Fc^2^)/3'
_refine_ls_weighting_scheme calc
_refine_ls_wR_factor_gt 0.1140
_refine_ls_wR_factor_ref 0.1210
_reflns_number_gt 1478
_reflns_number_total 1754
_reflns_threshold_expression >2sigma(I)
_cod_data_source_file c5ce01815c2.cif
_cod_data_source_block 1
_cod_depositor_comments
;
The following automatic conversions were performed:

'_symmetry_cell_setting' value 'Monoclinic' changed to 'monoclinic'
according to
/usr/data/users/saulius/crontab/automatic-downloads/rss-feeds/RSC/lib/dictionaries/cif_core.dic
dictionary named 'cif_core.dic' version 2.4.2 from 2011-04-26.

'_exptl_absorpt_correction_type' value 'Multi-scan' changed to
'multi-scan' according to
/usr/data/users/saulius/crontab/automatic-downloads/rss-feeds/RSC/lib/dictionaries/cif_core.dic
dictionary named 'cif_core.dic' version 2.4.2 from 2011-04-26.

Automatic conversion script
Id: cif_fix_values 3271 2015-04-21 07:52:19Z andrius 

 Adding full bibliography for 7223177--7223183.cif.
;
_cod_original_cell_volume 1808.9(5)
_cod_original_sg_symbol_H-M C2/c
_cod_database_code 7223177

loop_
_symmetry_equiv_pos_as_xyz
'x, y, z'
'-x, y, -z+1/2'
'x+1/2, y+1/2, z'
'-x+1/2, y+1/2, -z+1/2'
'-x, -y, -z'
'x, -y, z-1/2'
'-x+1/2, -y+1/2, -z'
'x+1/2, -y+1/2, z-1/2'

loop_
_atom_site_label
_atom_site_type_symbol
_atom_site_fract_x
_atom_site_fract_y
_atom_site_fract_z
_atom_site_U_iso_or_equiv
_atom_site_adp_type
_atom_site_occupancy
_atom_site_symmetry_multiplicity
_atom_site_calc_flag
_atom_site_refinement_flags
Zn1 Zn 0.0000 0.41884(5) 0.2500 0.0375(2) Uani 1 2 d S
N3 N 0.64479(19) 0.4359(2) 0.40392(18) 0.0288(6) Uani 1 1 d .
N2 N 0.80885(19) 0.3808(3) 0.4255(2) 0.0379(6) Uani 1 1 d .
N1 N 0.8082(2) 0.5124(3) 0.4564(2) 0.0406(7) Uani 1 1 d .
C1 C 0.1955(2) 0.4226(3) 0.3087(2) 0.0309(7) Uani 1 1 d .
C2 C 0.3145(2) 0.4261(3) 0.3355(2) 0.0300(7) Uani 1 1 d .
C3 C 0.3658(2) 0.5471(3) 0.3376(2) 0.0344(7) Uani 1 1 d .
H3A H 0.3270 0.6272 0.3246 0.041 Uiso 1 1 calc R
C4 C 0.4748(2) 0.5500(3) 0.3589(3) 0.0348(7) Uani 1 1 d .
H4A H 0.5090 0.6315 0.3589 0.042 Uiso 1 1 calc R
C5 C 0.5320(2) 0.4309(3) 0.3800(2) 0.0273(6) Uani 1 1 d .
C6 C 0.4820(2) 0.3084(3) 0.3783(2) 0.0332(7) Uani 1 1 d .
H6A H 0.5212 0.2285 0.3927 0.040 Uiso 1 1 calc R
C7 C 0.3727(2) 0.3064(3) 0.3551(2) 0.0329(7) Uani 1 1 d .
H7A H 0.3381 0.2245 0.3525 0.039 Uiso 1 1 calc R
C8 C 0.7116(2) 0.5427(4) 0.4430(3) 0.0384(7) Uani 1 1 d .
H8A H 0.6898 0.6262 0.4578 0.046 Uiso 1 1 calc R
C9 C 0.7112(2) 0.3375(3) 0.3945(2) 0.0343(7) Uani 1 1 d .
H9A H 0.6893 0.2515 0.3693 0.041 Uiso 1 1 calc R
O1 O 0.14389(16) 0.5320(2) 0.29495(18) 0.0392(5) Uani 1 1 d U
O2 O 0.14964(16) 0.3105(2) 0.29931(17) 0.0370(5) Uani 1 1 d .
O1W' O 0.0017(14) 0.4096(19) 0.3993(13) 0.046(3) Uani 0.50 1 d P
O1W O 0.0086(15) 0.3793(15) 0.3878(13) 0.036(2) Uani 0.50 1 d P
H1WA H 0.0503 0.4168 0.4407 0.043 Uiso 1 1 d R
H1WB H -0.0544 0.3813 0.3970 0.043 Uiso 1 1 d R

loop_
_atom_site_aniso_label
_atom_site_aniso_U_11
_atom_site_aniso_U_22
_atom_site_aniso_U_33
_atom_site_aniso_U_23
_atom_site_aniso_U_13
_atom_site_aniso_U_12
Zn1 0.0183(3) 0.0433(4) 0.0499(4) 0.000 0.0120(2) 0.000
N3 0.0164(12) 0.0369(14) 0.0324(13) -0.0001(10) 0.0084(10) -0.0027(10)
N2 0.0195(12) 0.0535(17) 0.0405(15) 0.0005(13) 0.0112(11) 0.0000(12)
N1 0.0191(13) 0.0528(17) 0.0463(16) -0.0001(13) 0.0084(11) -0.0076(12)
C1 0.0182(15) 0.0390(17) 0.0347(16) -0.0007(13) 0.0091(12) -0.0003(12)
C2 0.0196(15) 0.0372(17) 0.0329(16) -0.0006(12) 0.0096(12) -0.0005(12)
C3 0.0227(15) 0.0301(15) 0.052(2) -0.0003(14) 0.0156(14) 0.0042(12)
C4 0.0223(16) 0.0319(16) 0.051(2) 0.0003(14) 0.0152(14) -0.0029(12)
C5 0.0157(14) 0.0357(16) 0.0300(15) 0.0010(12) 0.0081(11) 0.0000(11)
C6 0.0209(14) 0.0303(15) 0.0458(18) 0.0061(13) 0.0094(13) 0.0038(12)
C7 0.0217(14) 0.0290(15) 0.0464(18) 0.0041(13) 0.0113(13) -0.0026(12)
C8 0.0268(17) 0.0407(17) 0.0467(19) -0.0058(15) 0.0126(14) -0.0064(14)
C9 0.0215(14) 0.0406(17) 0.0417(18) -0.0003(14) 0.0129(13) 0.0029(13)
O1 0.0187(10) 0.0358(12) 0.0633(15) 0.0019(11) 0.0156(10) 0.0034(9)
O2 0.0183(10) 0.0357(12) 0.0555(14) 0.0005(10) 0.0125(9) -0.0011(9)
O1W' 0.014(3) 0.094(10) 0.032(4) -0.034(5) 0.013(3) -0.008(5)
O1W 0.023(4) 0.053(5) 0.037(5) -0.022(4) 0.018(3) -0.007(3)

loop_
_atom_type_symbol
_atom_type_description
_atom_type_scat_dispersion_real
_atom_type_scat_dispersion_imag
_atom_type_scat_source
C C 0.0033 0.0016 'International Tables Vol C Tables 4.2.6.8 and 6.1.1.4'
H H 0.0000 0.0000 'International Tables Vol C Tables 4.2.6.8 and 6.1.1.4'
N N 0.0061 0.0033 'International Tables Vol C Tables 4.2.6.8 and 6.1.1.4'
O O 0.0106 0.0060 'International Tables Vol C Tables 4.2.6.8 and 6.1.1.4'
Zn Zn 0.2839 1.4301 'International Tables Vol C Tables 4.2.6.8 and 6.1.1.4'

loop_
_geom_angle_atom_site_label_1
_geom_angle_atom_site_label_2
_geom_angle_atom_site_label_3
_geom_angle
_geom_angle_site_symmetry_1
_geom_angle_site_symmetry_3
O1W Zn1 O1W 157.5(8) 2 .
O1W Zn1 O1 96.4(5) 2 .
O1W Zn1 O1 95.4(5) . .
O1W Zn1 O1 95.4(5) 2 2
O1W Zn1 O1 96.4(5) . 2
O1 Zn1 O1 116.31(12) . 2
O1W Zn1 O2 83.0(5) 2 2
O1W Zn1 O2 85.9(5) . 2
O1 Zn1 O2 177.72(8) . 2
O1 Zn1 O2 61.65(9) 2 2
O1W Zn1 O2 85.9(5) 2 .
O1W Zn1 O2 83.0(5) . .
O1 Zn1 O2 61.65(9) . .
O1 Zn1 O2 177.72(8) 2 .
O2 Zn1 O2 120.41(11) 2 .
O1W Zn1 O1W' 166.1(3) 2 .
O1W Zn1 O1W' 9.2(8) . .
O1 Zn1 O1W' 93.0(5) . .
O1 Zn1 O1W' 89.6(4) 2 .
O2 Zn1 O1W' 88.1(5) 2 .
O2 Zn1 O1W' 89.5(4) . .
O1W Zn1 O1W' 9.2(8) 2 2
O1W Zn1 O1W' 166.1(3) . 2
O1 Zn1 O1W' 89.6(5) . 2
O1 Zn1 O1W' 93.0(5) 2 2
O2 Zn1 O1W' 89.5(4) 2 2
O2 Zn1 O1W' 88.1(5) . 2
O1W' Zn1 O1W' 175.2(10) . 2
O1W Zn1 C1 89.9(5) 2 .
O1W Zn1 C1 90.4(5) . .
O1 Zn1 C1 30.98(9) . .
O1 Zn1 C1 147.26(9) 2 .
O2 Zn1 C1 151.03(9) 2 .
O2 Zn1 C1 30.73(8) . .
O1W' Zn1 C1 92.8(5) . .
O1W' Zn1 C1 87.2(5) 2 .
O1W Zn1 C1 90.4(5) 2 2
O1W Zn1 C1 89.9(5) . 2
O1 Zn1 C1 147.26(9) . 2
O1 Zn1 C1 30.98(9) 2 2
O2 Zn1 C1 30.73(8) 2 2
O2 Zn1 C1 151.03(9) . 2
O1W' Zn1 C1 87.2(5) . 2
O1W' Zn1 C1 92.8(5) 2 2
C1 Zn1 C1 178.24(14) . 2
C9 N3 C8 103.8(3) . .
C9 N3 C5 129.2(2) . .
C8 N3 C5 127.1(3) . .
C9 N2 N1 107.1(2) . .
C8 N1 N2 107.7(3) . .
O2 C1 O1 121.4(3) . .
O2 C1 C2 119.0(3) . .
O1 C1 C2 119.6(3) . .
O2 C1 Zn1 61.62(15) . .
O1 C1 Zn1 59.94(15) . .
C2 C1 Zn1 175.0(2) . .
C3 C2 C7 119.7(3) . .
C3 C2 C1 120.3(3) . .
C7 C2 C1 120.0(3) . .
C2 C3 C4 120.4(3) . .
C5 C4 C3 119.4(3) . .
C4 C5 C6 121.1(3) . .
C4 C5 N3 118.7(3) . .
C6 C5 N3 120.2(3) . .
C5 C6 C7 119.0(3) . .
C6 C7 C2 120.4(3) . .
N1 C8 N3 110.9(3) . .
N2 C9 N3 110.5(3) . .
C1 O1 Zn1 89.08(18) . .
C1 O2 Zn1 87.65(17) . .

loop_
_geom_bond_atom_site_label_1
_geom_bond_atom_site_label_2
_geom_bond_distance
_geom_bond_site_symmetry_2
Zn1 O1W 2.010(16) 2
Zn1 O1W 2.010(16) .
Zn1 O1 2.121(2) .
Zn1 O1 2.121(2) 2
Zn1 O2 2.158(2) 2
Zn1 O2 2.158(2) .
Zn1 O1W' 2.174(17) .
Zn1 O1W' 2.174(17) 2
Zn1 C1 2.451(3) .
Zn1 C1 2.451(3) 2
N3 C9 1.366(4) .
N3 C8 1.367(4) .
N3 C5 1.431(4) .
N2 C9 1.296(4) .
N2 N1 1.380(4) .
N1 C8 1.280(4) .
C1 O2 1.253(3) .
C1 O1 1.262(4) .
C1 C2 1.506(4) .
C2 C3 1.378(4) .
C2 C7 1.390(4) .
C3 C4 1.386(4) .
C4 C5 1.379(4) .
C5 C6 1.384(4) .
C6 C7 1.385(4) .

loop_
_geom_hbond_atom_site_label_D
_geom_hbond_atom_site_label_H
_geom_hbond_atom_site_label_A
_geom_hbond_distance_DH
_geom_hbond_distance_HA
_geom_hbond_distance_DA
_geom_hbond_angle_DHA
_geom_hbond_site_symmetry_A
O1W' H1WA N1 0.71 2.06 2.746(17) 164.5 5_666
O1W' H1WB N2 0.80 2.04 2.790(17) 155.8 1_455
C4 H4A O1W 0.93 2.49 3.295(15) 145.3 3
C9 H9A O1 0.93 2.40 3.329(4) 174.3 3_545
